data_7018466
loop_
_publ_author_name
'Humenny, Will J.'
'Mitzinger, Stefan'
'Khadka, Chhatra B.'
'Najafabadi, Bahareh Khalili'
'Vieira, Isabelle'
'Corrigan, John F.'

_publ_section_title
;
 N-heterocyclic carbene stabilized copper- and silver-phenylchalcogenolate
 ring complexes.
;
_journal_issue 15
_journal_name_full 'Dalton transactions (Cambridge, England : 2003)'
_journal_page_first 4413
_journal_page_last 4422
_journal_paper_doi 10.1039/c2dt11998f
_journal_volume 41
_journal_year 2012
_chemical_formula_sum 'C28 H39 Ag N4 O2'
_chemical_formula_weight 571.50
_chemical_name_common 'Compound X'
_chemical_name_systematic
;
?
;
_space_group_IT_number 14
_symmetry_cell_setting monoclinic
_symmetry_space_group_name_Hall '-P 2yn'
_symmetry_space_group_name_H-M 'P 1 21/n 1'
_atom_sites_solution_hydrogens geom
_atom_sites_solution_primary direct
_atom_sites_solution_secondary difmap
_audit_creation_method SHELXL-97
_cell_angle_alpha 90.00
_cell_angle_beta 99.643(2)
_cell_angle_gamma 90.00
_cell_formula_units_Z 4
_cell_length_a 16.4222(4)
_cell_length_b 8.8202(3)
_cell_length_c 19.0174(6)
_cell_measurement_reflns_used 90883
_cell_measurement_temperature 150(2)
_cell_measurement_theta_max 27.485
_cell_measurement_theta_min 2.037
_cell_volume 2715.69(14)
_computing_cell_refinement 'HKL Scalepack (Otwinowski & Minor 1997)'
_computing_data_collection 'Collect (Bruker AXS BV, 1997-2004)'
_computing_data_reduction 'HKL Denzo and Scalepack (Otwinowski & Minor 19'
_computing_structure_refinement 'SHELXL-97 (Sheldrick, 1997)'
_computing_structure_solution 'SHELXS-97 (Sheldrick, 1990)'
_diffrn_ambient_temperature 150(2)
_diffrn_measured_fraction_theta_full 0.993
_diffrn_measured_fraction_theta_max 0.993
_diffrn_measurement_device_type KappaCCD
_diffrn_measurement_method 'phi scans + omega to complete'
_diffrn_radiation_monochromator graphite
_diffrn_radiation_source 'fine-focus sealed tube'
_diffrn_radiation_type MoK\a
_diffrn_radiation_wavelength 0.71073
_diffrn_reflns_av_R_equivalents 0.0409
_diffrn_reflns_av_sigmaI/netI 0.0325
_diffrn_reflns_limit_h_max 21
_diffrn_reflns_limit_h_min -21
_diffrn_reflns_limit_k_max 11
_diffrn_reflns_limit_k_min -11
_diffrn_reflns_limit_l_max 24
_diffrn_reflns_limit_l_min -24
_diffrn_reflns_number 21045
_diffrn_reflns_theta_full 27.58
_diffrn_reflns_theta_max 27.58
_diffrn_reflns_theta_min 2.17
_exptl_absorpt_coefficient_mu 0.773
_exptl_absorpt_correction_T_max 0.8126
_exptl_absorpt_correction_T_min 0.8012
_exptl_absorpt_correction_type integration
_exptl_crystal_colour colourless
_exptl_crystal_density_diffrn 1.398
_exptl_crystal_density_method 'not measured'
_exptl_crystal_description block
_exptl_crystal_F_000 1192
_exptl_crystal_size_max 0.30
_exptl_crystal_size_mid 0.28
_exptl_crystal_size_min 0.28
_refine_diff_density_max 1.850
_refine_diff_density_min -1.387
_refine_diff_density_rms 0.172
_refine_ls_extinction_method none
_refine_ls_goodness_of_fit_ref 1.083
_refine_ls_hydrogen_treatment constr
_refine_ls_matrix_type full
_refine_ls_number_parameters 325
_refine_ls_number_reflns 6250
_refine_ls_number_restraints 0
_refine_ls_restrained_S_all 1.083
_refine_ls_R_factor_all 0.0559
_refine_ls_R_factor_gt 0.0415
_refine_ls_shift/su_max 0.001
_refine_ls_shift/su_mean 0.000
_refine_ls_structure_factor_coef Fsqd
_refine_ls_weighting_details 'calc w=1/[\s^2^(Fo^2^)+(0.0656P)^2^+3.4032P] where P=(Fo^2^+2Fc^2^)/3'
_refine_ls_weighting_scheme calc
_refine_ls_wR_factor_gt 0.1049
_refine_ls_wR_factor_ref 0.1212
_reflns_number_gt 5146
_reflns_number_total 6250
_reflns_threshold_expression >2sigma(I)
_cod_data_source_file c2dt11998f.txt
_cod_data_source_block 09174b
_cod_depositor_comments
;
The following automatic conversions were performed:

'_symmetry_cell_setting' value 'Monoclinic' changed to 'monoclinic'
according to /home/saulius/struct/CIF-dictionaries/cif_core.dic
dictionary named 'cif_core.dic' version 2.4.1 from 2010-06-29.

Automatic conversion script
Id: cif_fix_values 1715 2011-07-08 13:25:40Z adriana 
;
_cod_original_sg_symbol_H-M P2(1)/n
_cod_database_code 7018466

loop_
_symmetry_equiv_pos_as_xyz
'x, y, z'
'-x+1/2, y+1/2, -z+1/2'
'-x, -y, -z'
'x-1/2, -y-1/2, z-1/2'

loop_
_atom_site_label
_atom_site_type_symbol
_atom_site_fract_x
_atom_site_fract_y
_atom_site_fract_z
_atom_site_U_iso_or_equiv
_atom_site_adp_type
_atom_site_occupancy
_atom_site_symmetry_multiplicity
_atom_site_calc_flag
_atom_site_refinement_flags
Ag1 Ag 0.944171(13) 0.27221(3) 0.824040(12) 0.02544(9) Uani 1 1 d .
O1 O 0.89186(15) 0.2678(3) 0.68901(13) 0.0327(5) Uani 1 1 d .
O2 O 0.98343(15) 0.4530(3) 0.71473(13) 0.0404(6) Uani 1 1 d .
N1 N 1.13998(16) 0.2539(3) 0.87352(14) 0.0253(5) Uani 1 1 d .
N2 N 1.09570(15) 0.0761(3) 0.79799(13) 0.0241(5) Uani 1 1 d .
N3 N 0.81891(16) 0.2168(3) 0.92864(13) 0.0229(5) Uani 1 1 d .
N4 N 0.78772(15) 0.4302(3) 0.87335(13) 0.0227(5) Uani 1 1 d .
C1 C 1.07050(17) 0.1957(4) 0.83385(15) 0.0238(6) Uani 1 1 d .
C2 C 1.20996(18) 0.1735(4) 0.86157(16) 0.0256(6) Uani 1 1 d .
C3 C 1.2936(2) 0.1936(4) 0.88815(18) 0.0336(7) Uani 1 1 d .
H3A H 1.3125 0.2728 0.9207 0.040 Uiso 1 1 calc R
C4 C 1.3477(2) 0.0925(5) 0.86483(19) 0.0386(8) Uani 1 1 d .
H4A H 1.4053 0.1031 0.8813 0.046 Uiso 1 1 calc R
C5 C 1.3197(2) -0.0245(5) 0.81762(19) 0.0395(8) Uani 1 1 d .
H5A H 1.3587 -0.0918 0.8028 0.047 Uiso 1 1 calc R
C6 C 1.2362(2) -0.0457(4) 0.79159(18) 0.0340(7) Uani 1 1 d .
H6A H 1.2173 -0.1267 0.7602 0.041 Uiso 1 1 calc R
C7 C 1.18156(19) 0.0578(4) 0.81387(16) 0.0262(6) Uani 1 1 d .
C8 C 1.1471(2) 0.3961(4) 0.91477(17) 0.0305(7) Uani 1 1 d .
H8A H 1.1996 0.3910 0.9500 0.037 Uiso 1 1 calc R
C9 C 1.1545(3) 0.5284(4) 0.8653(2) 0.0475(10) Uani 1 1 d .
H9A H 1.2052 0.5176 0.8449 0.071 Uiso 1 1 calc R
H9B H 1.1566 0.6234 0.8923 0.071 Uiso 1 1 calc R
H9C H 1.1067 0.5296 0.8269 0.071 Uiso 1 1 calc R
C10 C 1.0773(2) 0.4200(4) 0.95643(18) 0.0362(8) Uani 1 1 d .
H10A H 1.0684 0.3267 0.9821 0.054 Uiso 1 1 calc R
H10B H 1.0267 0.4458 0.9235 0.054 Uiso 1 1 calc R
H10C H 1.0916 0.5028 0.9906 0.054 Uiso 1 1 calc R
C11 C 1.0379(2) -0.0113(4) 0.74478(17) 0.0309(7) Uani 1 1 d .
H11A H 0.9812 0.0294 0.7454 0.037 Uiso 1 1 calc R
C12 C 1.0576(2) 0.0164(5) 0.67049(17) 0.0355(8) Uani 1 1 d .
H12A H 1.0563 0.1256 0.6607 0.053 Uiso 1 1 calc R
H12B H 1.0164 -0.0349 0.6352 0.053 Uiso 1 1 calc R
H12C H 1.1126 -0.0235 0.6677 0.053 Uiso 1 1 calc R
C13 C 1.0368(3) -0.1774(4) 0.7641(2) 0.0422(8) Uani 1 1 d .
H13A H 1.0255 -0.1878 0.8129 0.063 Uiso 1 1 calc R
H13B H 1.0906 -0.2228 0.7611 0.063 Uiso 1 1 calc R
H13C H 0.9936 -0.2294 0.7310 0.063 Uiso 1 1 calc R
C14 C 0.84055(17) 0.3115(4) 0.87789(15) 0.0224(6) Uani 1 1 d .
C15 C 0.73143(17) 0.4121(4) 0.91999(15) 0.0243(6) Uani 1 1 d .
C16 C 0.66621(19) 0.5030(4) 0.93278(17) 0.0302(7) Uani 1 1 d .
H16A H 0.6521 0.5944 0.9073 0.036 Uiso 1 1 calc R
C17 C 0.6229(2) 0.4519(4) 0.98521(19) 0.0368(8) Uani 1 1 d .
H17A H 0.5781 0.5105 0.9961 0.044 Uiso 1 1 calc R
C18 C 0.6435(2) 0.3167(5) 1.02208(19) 0.0382(8) Uani 1 1 d .
H18A H 0.6124 0.2862 1.0575 0.046 Uiso 1 1 calc R
C19 C 0.7078(2) 0.2257(4) 1.00881(18) 0.0314(7) Uani 1 1 d .
H19A H 0.7214 0.1338 1.0341 0.038 Uiso 1 1 calc R
C20 C 0.75178(19) 0.2762(4) 0.95617(16) 0.0247(6) Uani 1 1 d .
C21 C 0.8632(2) 0.0748(4) 0.95207(16) 0.0285(6) Uani 1 1 d .
H21A H 0.9049 0.0574 0.9202 0.034 Uiso 1 1 calc R
C22 C 0.8050(2) -0.0613(4) 0.94387(19) 0.0376(8) Uani 1 1 d .
H22A H 0.7726 -0.0620 0.8957 0.056 Uiso 1 1 calc R
H22B H 0.7677 -0.0544 0.9789 0.056 Uiso 1 1 calc R
H22C H 0.8374 -0.1550 0.9517 0.056 Uiso 1 1 calc R
C23 C 0.9102(2) 0.0914(4) 1.02793(17) 0.0338(7) Uani 1 1 d .
H23A H 0.9495 0.1755 1.0298 0.051 Uiso 1 1 calc R
H23B H 0.9402 -0.0026 1.0423 0.051 Uiso 1 1 calc R
H23C H 0.8711 0.1121 1.0604 0.051 Uiso 1 1 calc R
C24 C 0.7851(2) 0.5615(4) 0.82426(16) 0.0279(6) Uani 1 1 d .
H24A H 0.7487 0.6402 0.8407 0.033 Uiso 1 1 calc R
C25 C 0.7457(2) 0.5135(4) 0.74969(17) 0.0437(9) Uani 1 1 d .
H25A H 0.6892 0.4786 0.7503 0.066 Uiso 1 1 calc R
H25B H 0.7779 0.4310 0.7334 0.066 Uiso 1 1 calc R
H25C H 0.7445 0.5999 0.7172 0.066 Uiso 1 1 calc R
C26 C 0.8700(2) 0.6316(4) 0.8269(2) 0.0384(8) Uani 1 1 d .
H26A H 0.8964 0.6442 0.8767 0.058 Uiso 1 1 calc R
H26B H 0.8644 0.7308 0.8034 0.058 Uiso 1 1 calc R
H26C H 0.9040 0.5652 0.8023 0.058 Uiso 1 1 calc R
C27 C 0.93596(18) 0.3739(4) 0.67186(16) 0.0261(6) Uani 1 1 d .
C28 C 0.9322(2) 0.4066(5) 0.59252(18) 0.0404(8) Uani 1 1 d .
H28A H 0.9276 0.5161 0.5843 0.061 Uiso 1 1 calc R
H28B H 0.8839 0.3558 0.5652 0.061 Uiso 1 1 calc R
H28C H 0.9825 0.3687 0.5771 0.061 Uiso 1 1 calc R

loop_
_atom_site_aniso_label
_atom_site_aniso_U_11
_atom_site_aniso_U_22
_atom_site_aniso_U_33
_atom_site_aniso_U_23
_atom_site_aniso_U_13
_atom_site_aniso_U_12
Ag1 0.02259(13) 0.03024(15) 0.02427(14) -0.00006(9) 0.00618(9) 0.00174(8)
O1 0.0323(12) 0.0359(13) 0.0303(12) 0.0040(9) 0.0062(9) -0.0063(9)
O2 0.0408(14) 0.0422(15) 0.0365(13) -0.0072(11) 0.0018(10) -0.0111(11)
N1 0.0244(13) 0.0302(15) 0.0216(13) -0.0014(10) 0.0047(10) 0.0008(10)
N2 0.0250(12) 0.0256(13) 0.0228(12) -0.0008(10) 0.0069(9) -0.0006(10)
N3 0.0247(12) 0.0256(13) 0.0197(12) 0.0028(10) 0.0073(9) 0.0041(10)
N4 0.0221(12) 0.0246(13) 0.0211(12) 0.0022(10) 0.0029(9) 0.0010(9)
C1 0.0207(13) 0.0302(16) 0.0210(14) 0.0026(11) 0.0050(10) 0.0009(11)
C2 0.0230(14) 0.0301(16) 0.0247(14) 0.0054(12) 0.0070(11) 0.0031(12)
C3 0.0275(16) 0.041(2) 0.0320(17) 0.0073(14) 0.0046(13) 0.0002(14)
C4 0.0245(16) 0.052(2) 0.0400(19) 0.0138(17) 0.0073(13) 0.0077(15)
C5 0.0356(18) 0.048(2) 0.0378(19) 0.0116(16) 0.0155(15) 0.0162(16)
C6 0.0385(18) 0.0338(19) 0.0327(17) 0.0036(14) 0.0143(14) 0.0104(14)
C7 0.0282(15) 0.0272(16) 0.0248(15) 0.0033(12) 0.0085(11) 0.0020(12)
C8 0.0311(16) 0.0329(18) 0.0272(16) -0.0058(13) 0.0038(12) -0.0018(13)
C9 0.077(3) 0.029(2) 0.039(2) -0.0046(16) 0.0157(19) -0.0104(18)
C10 0.0397(18) 0.038(2) 0.0316(17) -0.0083(14) 0.0082(14) 0.0014(15)
C11 0.0314(16) 0.0341(18) 0.0277(16) -0.0036(13) 0.0062(12) -0.0029(13)
C12 0.0377(18) 0.042(2) 0.0264(17) -0.0008(14) 0.0056(13) 0.0017(14)
C13 0.052(2) 0.0325(19) 0.044(2) -0.0025(16) 0.0121(17) -0.0066(16)
C14 0.0202(13) 0.0294(16) 0.0181(13) 0.0010(11) 0.0047(10) 0.0015(11)
C15 0.0225(14) 0.0294(16) 0.0203(14) -0.0010(11) 0.0013(11) 0.0008(11)
C16 0.0274(15) 0.0314(17) 0.0303(16) -0.0028(13) 0.0005(12) 0.0064(12)
C17 0.0263(16) 0.050(2) 0.0359(18) -0.0075(15) 0.0091(13) 0.0066(14)
C18 0.0316(17) 0.050(2) 0.0359(18) -0.0053(16) 0.0138(14) -0.0032(15)
C19 0.0323(17) 0.0367(18) 0.0258(16) 0.0001(13) 0.0065(13) -0.0023(13)
C20 0.0234(14) 0.0295(16) 0.0214(14) -0.0012(12) 0.0045(11) 0.0015(11)
C21 0.0352(16) 0.0267(16) 0.0249(15) 0.0031(12) 0.0089(12) 0.0082(13)
C22 0.056(2) 0.0281(18) 0.0286(16) 0.0005(13) 0.0081(15) 0.0005(15)
C23 0.0362(17) 0.0379(19) 0.0269(16) 0.0085(14) 0.0039(13) 0.0081(14)
C24 0.0348(16) 0.0234(16) 0.0251(15) 0.0049(12) 0.0044(12) 0.0069(12)
C25 0.063(3) 0.039(2) 0.0256(17) 0.0019(15) -0.0050(16) 0.0130(18)
C26 0.0412(19) 0.0296(18) 0.047(2) 0.0064(15) 0.0146(16) -0.0012(14)
C27 0.0242(14) 0.0283(16) 0.0263(15) 0.0011(12) 0.0062(11) 0.0017(12)
C28 0.0405(19) 0.051(2) 0.0300(18) 0.0099(16) 0.0055(14) -0.0046(16)

loop_
_atom_type_symbol
_atom_type_description
_atom_type_scat_dispersion_real
_atom_type_scat_dispersion_imag
_atom_type_scat_source
C C 0.0033 0.0016 'International Tables Vol C Tables 4.2.6.8 and 6.1.1.4'
H H 0.0000 0.0000 'International Tables Vol C Tables 4.2.6.8 and 6.1.1.4'
N N 0.0061 0.0033 'International Tables Vol C Tables 4.2.6.8 and 6.1.1.4'
O O 0.0106 0.0060 'International Tables Vol C Tables 4.2.6.8 and 6.1.1.4'
Ag Ag -0.8971 1.1015 'International Tables Vol C Tables 4.2.6.8 and 6.1.1.4'

loop_
_geom_angle_atom_site_label_1
_geom_angle_atom_site_label_2
_geom_angle_atom_site_label_3
_geom_angle
C14 Ag1 C1 146.34(11)
C14 Ag1 O1 108.60(9)
C1 Ag1 O1 103.73(10)
C27 O1 Ag1 97.90(19)
C1 N1 C2 110.7(3)
C1 N1 C8 127.0(3)
C2 N1 C8 121.5(3)
C1 N2 C7 111.2(2)
C1 N2 C11 122.2(3)
C7 N2 C11 126.4(3)
C14 N3 C20 110.5(3)
C14 N3 C21 123.8(2)
C20 N3 C21 125.6(2)
C14 N4 C15 111.0(2)
C14 N4 C24 126.5(2)
C15 N4 C24 122.5(2)
N2 C1 N1 105.9(2)
N2 C1 Ag1 124.6(2)
N1 C1 Ag1 129.4(2)
C7 C2 C3 122.1(3)
C7 C2 N1 106.4(3)
C3 C2 N1 131.5(3)
C4 C3 C2 116.7(3)
C4 C3 H3A 121.6
C2 C3 H3A 121.6
C3 C4 C5 121.5(3)
C3 C4 H4A 119.3
C5 C4 H4A 119.3
C6 C5 C4 121.9(3)
C6 C5 H5A 119.1
C4 C5 H5A 119.1
C5 C6 C7 116.8(3)
C5 C6 H6A 121.6
C7 C6 H6A 121.6
C2 C7 C6 121.0(3)
C2 C7 N2 105.7(3)
C6 C7 N2 133.3(3)
N1 C8 C10 113.4(3)
N1 C8 C9 109.4(3)
C10 C8 C9 111.4(3)
N1 C8 H8A 107.5
C10 C8 H8A 107.5
C9 C8 H8A 107.5
C8 C9 H9A 109.5
C8 C9 H9B 109.5
H9A C9 H9B 109.5
C8 C9 H9C 109.5
H9A C9 H9C 109.5
H9B C9 H9C 109.5
C8 C10 H10A 109.5
C8 C10 H10B 109.5
H10A C10 H10B 109.5
C8 C10 H10C 109.5
H10A C10 H10C 109.5
H10B C10 H10C 109.5
N2 C11 C13 111.7(3)
N2 C11 C12 109.9(3)
C13 C11 C12 113.3(3)
N2 C11 H11A 107.2
C13 C11 H11A 107.2
C12 C11 H11A 107.2
C11 C12 H12A 109.5
C11 C12 H12B 109.5
H12A C12 H12B 109.5
C11 C12 H12C 109.5
H12A C12 H12C 109.5
H12B C12 H12C 109.5
C11 C13 H13A 109.5
C11 C13 H13B 109.5
H13A C13 H13B 109.5
C11 C13 H13C 109.5
H13A C13 H13C 109.5
H13B C13 H13C 109.5
N4 C14 N3 106.1(2)
N4 C14 Ag1 130.0(2)
N3 C14 Ag1 123.8(2)
C16 C15 N4 131.1(3)
C16 C15 C20 122.5(3)
N4 C15 C20 106.4(3)
C15 C16 C17 116.0(3)
C15 C16 H16A 122.0
C17 C16 H16A 122.0
C16 C17 C18 121.7(3)
C16 C17 H17A 119.1
C18 C17 H17A 119.1
C19 C18 C17 122.2(3)
C19 C18 H18A 118.9
C17 C18 H18A 118.9
C18 C19 C20 116.5(3)
C18 C19 H19A 121.7
C20 C19 H19A 121.7
C15 C20 N3 106.0(3)
C15 C20 C19 121.0(3)
N3 C20 C19 133.0(3)
N3 C21 C23 110.4(3)
N3 C21 C22 111.6(3)
C23 C21 C22 112.4(3)
N3 C21 H21A 107.4
C23 C21 H21A 107.4
C22 C21 H21A 107.4
C21 C22 H22A 109.5
C21 C22 H22B 109.5
H22A C22 H22B 109.5
C21 C22 H22C 109.5
H22A C22 H22C 109.5
H22B C22 H22C 109.5
C21 C23 H23A 109.5
C21 C23 H23B 109.5
H23A C23 H23B 109.5
C21 C23 H23C 109.5
H23A C23 H23C 109.5
H23B C23 H23C 109.5
N4 C24 C25 109.5(3)
N4 C24 C26 111.6(3)
C25 C24 C26 113.0(3)
N4 C24 H24A 107.5
C25 C24 H24A 107.5
C26 C24 H24A 107.5
C24 C25 H25A 109.5
C24 C25 H25B 109.5
H25A C25 H25B 109.5
C24 C25 H25C 109.5
H25A C25 H25C 109.5
H25B C25 H25C 109.5
C24 C26 H26A 109.5
C24 C26 H26B 109.5
H26A C26 H26B 109.5
C24 C26 H26C 109.5
H26A C26 H26C 109.5
H26B C26 H26C 109.5
O2 C27 O1 124.9(3)
O2 C27 C28 117.3(3)
O1 C27 C28 117.8(3)
C27 C28 H28A 109.5
C27 C28 H28B 109.5
H28A C28 H28B 109.5
C27 C28 H28C 109.5
H28A C28 H28C 109.5
H28B C28 H28C 109.5

loop_
_geom_bond_atom_site_label_1
_geom_bond_atom_site_label_2
_geom_bond_distance
Ag1 C14 2.156(3)
Ag1 C1 2.160(3)
Ag1 O1 2.568(2)
O1 C27 1.259(4)
O2 C27 1.244(4)
N1 C1 1.359(4)
N1 C2 1.401(4)
N1 C8 1.473(4)
N2 C1 1.358(4)
N2 C7 1.401(4)
N2 C11 1.482(4)
N3 C14 1.367(4)
N3 C20 1.399(4)
N3 C21 1.480(4)
N4 C14 1.353(4)
N4 C15 1.393(4)
N4 C24 1.484(4)
C2 C7 1.393(4)
C2 C3 1.393(4)
C3 C4 1.383(5)
C3 H3A 0.9500
C4 C5 1.395(6)
C4 H4A 0.9500
C5 C6 1.390(5)
C5 H5A 0.9500
C6 C7 1.395(4)
C6 H6A 0.9500
C8 C10 1.513(5)
C8 C9 1.516(5)
C8 H8A 1.0000
C9 H9A 0.9800
C9 H9B 0.9800
C9 H9C 0.9800
C10 H10A 0.9800
C10 H10B 0.9800
C10 H10C 0.9800
C11 C13 1.512(5)
C11 C12 1.520(4)
C11 H11A 1.0000
C12 H12A 0.9800
C12 H12B 0.9800
C12 H12C 0.9800
C13 H13A 0.9800
C13 H13B 0.9800
C13 H13C 0.9800
C15 C16 1.391(4)
C15 C20 1.395(4)
C16 C17 1.393(5)
C16 H16A 0.9500
C17 C18 1.396(6)
C17 H17A 0.9500
C18 C19 1.382(5)
C18 H18A 0.9500
C19 C20 1.402(5)
C19 H19A 0.9500
C21 C23 1.525(4)
C21 C22 1.526(5)
C21 H21A 1.0000
C22 H22A 0.9800
C22 H22B 0.9800
C22 H22C 0.9800
C23 H23A 0.9800
C23 H23B 0.9800
C23 H23C 0.9800
C24 C25 1.517(4)
C24 C26 1.518(5)
C24 H24A 1.0000
C25 H25A 0.9800
C25 H25B 0.9800
C25 H25C 0.9800
C26 H26A 0.9800
C26 H26B 0.9800
C26 H26C 0.9800
C27 C28 1.527(4)
C28 H28A 0.9800
C28 H28B 0.9800
C28 H28C 0.9800
